data_7031051
loop_
_publ_author_name
'Rahanyan, Nelli'
'Duttwyler, Simon'
'Linden, Anthony'
'Baldridge, Kim K.'
'Siegel, Jay S.'

_publ_section_title
;
 Cu(i) and Ag(i) complexes of 7,10-bis-N-heterocycle-diazafluoranthenes:
 programmed molecular grids?
;
_journal_issue 28
_journal_name_full 'Dalton transactions (Cambridge, England : 2003)'
_journal_page_first 11027
_journal_page_last 11038
_journal_paper_doi 10.1039/c4dt01460j
_journal_volume 43
_journal_year 2014
_chemical_formula_moiety 'C56 H52 Ag2 N8 S4 2+, 2(F6 P -), C3 H6 O'
_chemical_formula_sum 'C59 H58 Ag2 F12 N8 O P2 S4'
_chemical_formula_weight 1529.06
_chemical_name_systematic
; 
 ? 
;
_space_group_IT_number 2
_symmetry_cell_setting triclinic
_symmetry_Int_Tables_number 2
_symmetry_space_group_name_Hall '-P 1'
_symmetry_space_group_name_H-M 'P -1'
_atom_sites_solution_hydrogens geom
_atom_sites_solution_primary heavy
_atom_sites_solution_secondary difmap
_audit_creation_date 10-04-28
_audit_creation_method SHELXL-97
_cell_angle_alpha 101.1047(13)
_cell_angle_beta 100.4256(15)
_cell_angle_gamma 94.9228(11)
_cell_formula_units_Z 2
_cell_length_a 11.32263(18)
_cell_length_b 11.56854(13)
_cell_length_c 24.0375(4)
_cell_measurement_reflns_used 33462
_cell_measurement_temperature 160(1)
_cell_measurement_theta_max 29.5
_cell_measurement_theta_min 3.5
_cell_volume 3014.78(8)
_computing_cell_refinement
;
CrysAlisPro, Oxford Diffraction Ltd.,
Version 1.171.33.55 (release 05-01-2010 CrysAlis171 .NET)
(compiled Jan  5 2010,16:28:46)
;
_computing_data_collection
;
CrysAlisPro, Oxford Diffraction Ltd.,
Version 1.171.33.55 (release 05-01-2010 CrysAlis171 .NET)
(compiled Jan  5 2010,16:28:46)
;
_computing_data_reduction
;
CrysAlisPro, Oxford Diffraction Ltd.,
Version 1.171.33.55 (release 05-01-2010 CrysAlis171 .NET)
(compiled Jan  5 2010,16:28:46)
;
_computing_molecular_graphics 'ORTEPII (Johnson, 1976)'
_computing_publication_material 'SHELXL97 and PLATON (Spek, 2003)'
_computing_structure_refinement 'SHELXL97 (Sheldrick, 1997)'
_computing_structure_solution 'DIRDIF94 (Beurskens et al., 1994)'
_diffrn_ambient_temperature 160(1)
_diffrn_detector 'Atlas CCD camera on \k goniostat'
_diffrn_detector_area_resol_mean 10.3801
_diffrn_measured_fraction_theta_full 0.998
_diffrn_measured_fraction_theta_max 0.878
_diffrn_measurement_device_type 'Oxford Diffraction SuperNova, Dual radiation diffractometer'
_diffrn_measurement_method '\w scans'
_diffrn_radiation_monochromator mirror
_diffrn_radiation_source 'SuperNova (Mo) X-ray Source'
_diffrn_radiation_type 'Mo K\a'
_diffrn_radiation_wavelength 0.71073
_diffrn_reflns_av_R_equivalents 0.033
_diffrn_reflns_av_sigmaI/netI 0.0278
_diffrn_reflns_limit_h_max 15
_diffrn_reflns_limit_h_min -15
_diffrn_reflns_limit_k_max 15
_diffrn_reflns_limit_k_min -15
_diffrn_reflns_limit_l_max 33
_diffrn_reflns_limit_l_min -12
_diffrn_reflns_number 53400
_diffrn_reflns_theta_full 26.3
_diffrn_reflns_theta_max 29.54
_diffrn_reflns_theta_min 3.51
_diffrn_standards_decay_% 0
_diffrn_standards_number 0
_exptl_absorpt_coefficient_mu 0.926
_exptl_absorpt_correction_T_max 1.00000
_exptl_absorpt_correction_T_min 0.75298
_exptl_absorpt_correction_type multi-scan
_exptl_absorpt_process_details
;
CrysAlisPro, Oxford Diffraction Ltd.,
Version 1.171.33.55 (release 05-01-2010 CrysAlis171 .NET)
(compiled Jan  5 2010,16:28:46)
Empirical absorption correction using spherical harmonics,
 implemented in SCALE3 ABSPACK scaling algorithm.
;
_exptl_crystal_colour yellow
_exptl_crystal_density_diffrn 1.684
_exptl_crystal_density_method 'not measured'
_exptl_crystal_description prism
_exptl_crystal_F_000 1544
_exptl_crystal_size_max 0.20
_exptl_crystal_size_mid 0.20
_exptl_crystal_size_min 0.20
_refine_diff_density_max 1.972
_refine_diff_density_min -1.964
_refine_diff_density_rms 0.209
_refine_ls_extinction_method none
_refine_ls_goodness_of_fit_ref 1.175
_refine_ls_hydrogen_treatment constr
_refine_ls_matrix_type full
_refine_ls_number_parameters 894
_refine_ls_number_reflns 14806
_refine_ls_number_restraints 741
_refine_ls_restrained_S_all 1.148
_refine_ls_R_factor_all 0.1042
_refine_ls_R_factor_gt 0.0967
_refine_ls_shift/su_max 0.002
_refine_ls_shift/su_mean 0.000
_refine_ls_structure_factor_coef Fsqd
_refine_ls_weighting_details 'w=1/[\s^2^(Fo^2^)+(0.0085P)^2^+59.9430P] where P=(Fo^2^+2Fc^2^)/3'
_refine_ls_weighting_scheme calc
_refine_ls_wR_factor_gt 0.2416
_refine_ls_wR_factor_ref 0.2441
_reflns_number_gt 13022
_reflns_number_total 14806
_reflns_threshold_expression 'I > 2\s(I)'
_cod_data_source_file c4dt01460j1.cif
_cod_data_source_block IX
_cod_depositor_comments 'Adding full bibliography for 7031040--7031051.cif.'
_cod_original_cell_volume 3014.77(8)
_cod_original_sg_symbol_H-M 'P -1         '
_cod_database_code 7031051

loop_
_symmetry_equiv_pos_as_xyz
'x, y, z'
'-x, -y, -z'

loop_
_atom_site_label
_atom_site_type_symbol
_atom_site_fract_x
_atom_site_fract_y
_atom_site_fract_z
_atom_site_U_iso_or_equiv
_atom_site_adp_type
_atom_site_occupancy
_atom_site_symmetry_multiplicity
_atom_site_calc_flag
_atom_site_refinement_flags
_atom_site_disorder_assembly
_atom_site_disorder_group
Ag1 Ag 0.02355(7) 0.05754(6) 0.40875(3) 0.02841(17) Uani 1 1 d . . .
Ag2 Ag -0.06141(7) 0.37199(6) 0.39620(3) 0.03327(18) Uani 1 1 d . . .
S1 S -0.2675(2) 0.3867(2) 0.47709(11) 0.0334(5) Uani 1 1 d . . .
S2 S 0.2700(2) 0.0450(2) 0.49232(11) 0.0371(6) Uani 1 1 d . . .
S3 S -0.4022(2) 0.3152(3) 0.24601(12) 0.0444(7) Uani 1 1 d . . .
S4 S 0.1330(3) -0.1144(3) 0.23710(11) 0.0438(7) Uani 1 1 d . . .
N1 N 0.0421(7) 0.1863(6) 0.4937(3) 0.0229(14) Uani 1 1 d . . .
N2 N -0.0326(7) 0.2701(6) 0.4900(3) 0.0217(14) Uani 1 1 d . . .
N3 N -0.1181(7) 0.5377(6) 0.5559(3) 0.0246(15) Uani 1 1 d . . .
N4 N 0.1860(7) 0.0097(7) 0.5805(4) 0.0306(17) Uani 1 1 d . . .
N5 N -0.0430(7) 0.1152(6) 0.3210(3) 0.0251(15) Uani 1 1 d . . .
N6 N -0.1167(7) 0.1986(6) 0.3216(3) 0.0270(16) Uani 1 1 d . . .
N7 N -0.2274(7) 0.3960(7) 0.3316(3) 0.0254(15) Uani 1 1 d . . .
N8 N 0.0793(7) -0.0669(6) 0.3362(3) 0.0230(14) Uani 1 1 d . . .
C1 C -0.0505(7) 0.3382(7) 0.5386(3) 0.0182(15) Uani 1 1 d . . .
C2 C 0.0063(7) 0.3293(7) 0.5938(3) 0.0173(14) Uani 1 1 d . . .
C3 C 0.0955(7) 0.2496(7) 0.5972(3) 0.0189(15) Uani 1 1 d . . .
C4 C 0.1068(8) 0.1759(7) 0.5453(3) 0.0226(16) Uani 1 1 d . . .
C5 C 0.0003(7) 0.3867(7) 0.6530(3) 0.0178(14) Uani 1 1 d . . .
C6 C -0.0722(8) 0.4635(7) 0.6786(3) 0.0210(15) Uani 1 1 d . . .
H6 H -0.1375 0.4897 0.6555 0.025 Uiso 1 1 calc R . .
C7 C -0.0472(8) 0.5024(7) 0.7401(4) 0.0229(16) Uani 1 1 d . . .
C8 C 0.0475(9) 0.4641(8) 0.7742(4) 0.0273(19) Uani 1 1 d . . .
H8 H 0.0644 0.4926 0.8150 0.033 Uiso 1 1 calc R . .
C9 C 0.1201(8) 0.3821(7) 0.7487(3) 0.0221(16) Uani 1 1 d . . .
C10 C 0.2185(9) 0.3368(9) 0.7791(4) 0.0302(19) Uani 1 1 d . . .
H10 H 0.2396 0.3594 0.8201 0.036 Uiso 1 1 calc R . .
C11 C 0.2847(8) 0.2591(8) 0.7492(4) 0.0257(17) Uani 1 1 d . A .
C12 C 0.2503(8) 0.2209(7) 0.6877(4) 0.0229(16) Uani 1 1 d . . .
H12 H 0.2942 0.1666 0.6674 0.028 Uiso 1 1 calc R . .
C13 C 0.1533(7) 0.2631(7) 0.6580(3) 0.0192(15) Uani 1 1 d . . .
C14 C 0.0916(8) 0.3448(7) 0.6889(3) 0.0198(15) Uani 1 1 d . . .
C15 C -0.1364(7) 0.4255(7) 0.5281(3) 0.0200(15) Uani 1 1 d . . .
C16 C -0.3034(9) 0.5277(9) 0.4952(5) 0.038(2) Uani 1 1 d . . .
H16 H -0.3753 0.5548 0.4781 0.046 Uiso 1 1 calc R . .
C17 C -0.2161(9) 0.5947(9) 0.5368(4) 0.0306(19) Uani 1 1 d . . .
H17 H -0.2207 0.6757 0.5523 0.037 Uiso 1 1 calc R . .
C18 C 0.1828(8) 0.0797(7) 0.5431(4) 0.0234(16) Uani 1 1 d . . .
C19 C 0.3152(9) -0.0690(9) 0.5228(5) 0.038(2) Uani 1 1 d . . .
H19 H 0.3696 -0.1208 0.5095 0.046 Uiso 1 1 calc R . .
C20 C 0.2632(9) -0.0759(8) 0.5686(4) 0.032(2) Uani 1 1 d . . .
H20 H 0.2780 -0.1344 0.5910 0.039 Uiso 1 1 calc R . .
C21 C -0.1321(9) 0.5835(8) 0.7677(4) 0.0302(19) Uani 1 1 d . . .
C22 C -0.1694(18) 0.6737(14) 0.7312(6) 0.083(6) Uani 1 1 d . . .
H22A H -0.2128 0.6318 0.6925 0.125 Uiso 1 1 calc R . .
H22B H -0.0971 0.7228 0.7278 0.125 Uiso 1 1 calc R . .
H22C H -0.2224 0.7245 0.7497 0.125 Uiso 1 1 calc R . .
C23 C -0.2413(12) 0.5079(13) 0.7740(8) 0.075(5) Uani 1 1 d . . .
H23A H -0.2913 0.5577 0.7952 0.112 Uiso 1 1 calc R . .
H23B H -0.2154 0.4473 0.7953 0.112 Uiso 1 1 calc R . .
H23C H -0.2885 0.4692 0.7356 0.112 Uiso 1 1 calc R . .
C24 C -0.0696(11) 0.6549(12) 0.8278(5) 0.051(3) Uani 1 1 d . . .
H24A H -0.1217 0.7124 0.8420 0.077 Uiso 1 1 calc R . .
H24B H 0.0076 0.6971 0.8254 0.077 Uiso 1 1 calc R . .
H24C H -0.0547 0.6009 0.8544 0.077 Uiso 1 1 calc R . .
C25 C 0.4003(8) 0.2177(7) 0.7820(3) 0.0297(19) Uani 1 1 d D . .
C26A C 0.3818(16) 0.1815(16) 0.8377(6) 0.034(3) Uani 0.57(2) 1 d PDU A 1
H26A H 0.4589 0.1646 0.8586 0.051 Uiso 0.57(2) 1 calc PR A 1
H26B H 0.3224 0.1102 0.8285 0.051 Uiso 0.57(2) 1 calc PR A 1
H26C H 0.3521 0.2462 0.8620 0.051 Uiso 0.57(2) 1 calc PR A 1
C27A C 0.4950(16) 0.3270(14) 0.7966(8) 0.049(5) Uani 0.57(2) 1 d PDU A 1
H27A H 0.5638 0.3158 0.8255 0.074 Uiso 0.57(2) 1 calc PR A 1
H27B H 0.4592 0.3972 0.8123 0.074 Uiso 0.57(2) 1 calc PR A 1
H27C H 0.5229 0.3382 0.7615 0.074 Uiso 0.57(2) 1 calc PR A 1
C28A C 0.4451(19) 0.1164(15) 0.7439(7) 0.052(5) Uani 0.57(2) 1 d PDU A 1
H28A H 0.4806 0.1468 0.7145 0.078 Uiso 0.57(2) 1 calc PR A 1
H28B H 0.3770 0.0550 0.7249 0.078 Uiso 0.57(2) 1 calc PR A 1
H28C H 0.5064 0.0822 0.7679 0.078 Uiso 0.57(2) 1 calc PR A 1
C26B C 0.397(2) 0.232(2) 0.8461(5) 0.034(4) Uani 0.43(2) 1 d PDU A 2
H26D H 0.4631 0.1954 0.8652 0.052 Uiso 0.43(2) 1 calc PR A 2
H26E H 0.3193 0.1944 0.8503 0.052 Uiso 0.43(2) 1 calc PR A 2
H26F H 0.4064 0.3172 0.8641 0.052 Uiso 0.43(2) 1 calc PR A 2
C27B C 0.5164(16) 0.285(2) 0.7753(10) 0.051(5) Uani 0.43(2) 1 d PDU A 2
H27D H 0.5329 0.3621 0.8028 0.076 Uiso 0.43(2) 1 calc PR A 2
H27E H 0.5073 0.2984 0.7357 0.076 Uiso 0.43(2) 1 calc PR A 2
H27F H 0.5838 0.2391 0.7831 0.076 Uiso 0.43(2) 1 calc PR A 2
C28B C 0.396(3) 0.0861(11) 0.7555(10) 0.052(5) Uani 0.43(2) 1 d PDU A 2
H28D H 0.3854 0.0747 0.7134 0.079 Uiso 0.43(2) 1 calc PR A 2
H28E H 0.3288 0.0408 0.7653 0.079 Uiso 0.43(2) 1 calc PR A 2
H28F H 0.4725 0.0584 0.7709 0.079 Uiso 0.43(2) 1 calc PR A 2
C29 C -0.1821(8) 0.2176(7) 0.2722(4) 0.0249(17) Uani 1 1 d . . .
C30 C -0.1734(9) 0.1507(7) 0.2188(4) 0.0266(18) Uani 1 1 d . . .
C31 C -0.1024(8) 0.0533(7) 0.2186(4) 0.0246(17) Uani 1 1 d . . .
C32 C -0.0348(8) 0.0417(7) 0.2718(4) 0.0233(16) Uani 1 1 d . . .
C33 C -0.2246(8) 0.1538(8) 0.1586(4) 0.0232(16) Uani 1 1 d . . .
C34 C -0.2912(8) 0.2287(8) 0.1307(4) 0.0287(19) Uani 1 1 d . . .
H34 H -0.3149 0.2969 0.1529 0.034 Uiso 1 1 calc R . .
C35 C -0.3240(8) 0.2047(8) 0.0699(4) 0.0280(18) Uani 1 1 d . . .
C36 C -0.2891(9) 0.1042(9) 0.0376(4) 0.031(2) Uani 1 1 d . . .
H36 H -0.3128 0.0875 -0.0034 0.038 Uiso 1 1 calc R . .
C37 C -0.2194(8) 0.0267(8) 0.0644(4) 0.0266(18) Uani 1 1 d . . .
C38 C -0.1777(9) -0.0755(9) 0.0365(4) 0.032(2) Uani 1 1 d . . .
H38 H -0.1964 -0.0975 -0.0046 0.038 Uiso 1 1 calc R . .
C39 C -0.1097(8) -0.1452(8) 0.0675(4) 0.0278(18) Uani 1 1 d . . .
C40 C -0.0786(8) -0.1114(8) 0.1284(4) 0.0273(18) Uani 1 1 d . . .
H40 H -0.0320 -0.1591 0.1496 0.033 Uiso 1 1 calc R . .
C41 C -0.1148(8) -0.0098(8) 0.1578(3) 0.0233(16) Uani 1 1 d . . .
C42 C -0.1873(8) 0.0552(8) 0.1244(4) 0.0254(17) Uani 1 1 d . . .
C43 C -0.2593(8) 0.3123(8) 0.2843(4) 0.0252(17) Uani 1 1 d . . .
C44 C -0.4168(10) 0.4381(10) 0.2950(4) 0.038(2) Uani 1 1 d . . .
H44 H -0.4854 0.4802 0.2926 0.046 Uiso 1 1 calc R . .
C45 C -0.3179(9) 0.4670(8) 0.3373(4) 0.033(2) Uani 1 1 d . . .
H45 H -0.3108 0.5321 0.3691 0.039 Uiso 1 1 calc R . .
C46 C 0.0499(8) -0.0455(7) 0.2837(3) 0.0219(16) Uani 1 1 d . . .
C47 C 0.2083(10) -0.1759(10) 0.2907(4) 0.040(2) Uani 1 1 d . . .
H47 H 0.2693 -0.2266 0.2867 0.048 Uiso 1 1 calc R . .
C48 C 0.1665(8) -0.1404(8) 0.3396(4) 0.0280(18) Uani 1 1 d . . .
H48 H 0.1964 -0.1652 0.3744 0.034 Uiso 1 1 calc R . .
C49 C -0.3998(10) 0.2837(10) 0.0377(4) 0.038(2) Uani 1 1 d . . .
C50 C -0.4328(18) 0.3869(14) 0.0790(6) 0.084(6) Uani 1 1 d . . .
H50A H -0.4841 0.3564 0.1030 0.126 Uiso 1 1 calc R . .
H50B H -0.4768 0.4381 0.0567 0.126 Uiso 1 1 calc R . .
H50C H -0.3588 0.4328 0.1038 0.126 Uiso 1 1 calc R . .
C51 C -0.5198(12) 0.2082(13) 0.0030(6) 0.063(4) Uani 1 1 d . . .
H51A H -0.5019 0.1433 -0.0257 0.095 Uiso 1 1 calc R . .
H51B H -0.5708 0.2585 -0.0167 0.095 Uiso 1 1 calc R . .
H51C H -0.5626 0.1753 0.0296 0.095 Uiso 1 1 calc R . .
C52 C -0.3343(15) 0.3255(16) -0.0062(8) 0.077(5) Uani 1 1 d . . .
H52A H -0.2588 0.3757 0.0141 0.115 Uiso 1 1 calc R . .
H52B H -0.3860 0.3713 -0.0286 0.115 Uiso 1 1 calc R . .
H52C H -0.3159 0.2565 -0.0324 0.115 Uiso 1 1 calc R . .
C53 C -0.0688(10) -0.2577(9) 0.0350(4) 0.038(2) Uani 1 1 d . . .
C54 C -0.1740(14) -0.3396(13) -0.0034(8) 0.085(6) Uani 1 1 d . . .
H54A H -0.1448 -0.3970 -0.0317 0.128 Uiso 1 1 calc R . .
H54B H -0.2293 -0.2935 -0.0236 0.128 Uiso 1 1 calc R . .
H54C H -0.2168 -0.3819 0.0202 0.128 Uiso 1 1 calc R . .
C55 C 0.0124(15) -0.2189(16) -0.0058(7) 0.076(5) Uani 1 1 d . . .
H55A H 0.0875 -0.1722 0.0175 0.114 Uiso 1 1 calc R . .
H55B H -0.0309 -0.1706 -0.0300 0.114 Uiso 1 1 calc R . .
H55C H 0.0317 -0.2896 -0.0306 0.114 Uiso 1 1 calc R . .
C56 C 0.0088(19) -0.3187(16) 0.0735(6) 0.090(7) Uani 1 1 d . . .
H56A H -0.0404 -0.3567 0.0961 0.135 Uiso 1 1 calc R . .
H56B H 0.0728 -0.2608 0.0997 0.135 Uiso 1 1 calc R . .
H56C H 0.0454 -0.3792 0.0501 0.135 Uiso 1 1 calc R . .
O1 O 0.4452(16) 0.2822(14) 0.3895(7) 0.125(6) Uani 1 1 d . . .
C57 C 0.4274(19) 0.0937(18) 0.3387(10) 0.100(6) Uani 1 1 d . . .
H57A H 0.3890 0.0825 0.2977 0.150 Uiso 1 1 calc R . .
H57B H 0.4061 0.0223 0.3528 0.150 Uiso 1 1 calc R . .
H57C H 0.5155 0.1080 0.3429 0.150 Uiso 1 1 calc R . .
C58 C 0.3875(16) 0.1903(11) 0.3705(5) 0.059(4) Uani 1 1 d . . .
C59 C 0.2797(13) 0.1691(11) 0.3747(6) 0.054(3) Uani 1 1 d . . .
H59A H 0.2673 0.2160 0.4113 0.080 Uiso 1 1 calc R . .
H59B H 0.2608 0.0844 0.3738 0.080 Uiso 1 1 calc R . .
H59C H 0.2264 0.1904 0.3423 0.080 Uiso 1 1 calc R . .
P1 P 0.5395(3) 0.2907(2) 0.59256(12) 0.0349(6) Uani 1 1 d . . .
F1 F 0.5369(7) 0.1545(6) 0.5923(4) 0.066(2) Uani 1 1 d . . .
F2 F 0.5441(7) 0.4310(6) 0.5950(4) 0.066(2) Uani 1 1 d . . .
F3 F 0.5713(9) 0.3196(9) 0.6611(3) 0.078(3) Uani 1 1 d . . .
F4 F 0.5064(6) 0.2657(7) 0.5239(3) 0.0474(16) Uani 1 1 d . . .
F5 F 0.3980(6) 0.2861(6) 0.5942(3) 0.0504(17) Uani 1 1 d . . .
F6 F 0.6811(6) 0.3003(7) 0.5911(3) 0.0544(18) Uani 1 1 d . . .
P2 P 0.3204(3) 0.0662(3) 0.14727(12) 0.0469(7) Uani 1 1 d D . .
F7A F 0.1960(9) 0.0517(13) 0.1018(5) 0.103(2) Uani 0.475(8) 1 d PDU B 1
F8A F 0.4454(9) 0.0807(13) 0.1928(5) 0.104(2) Uani 0.475(8) 1 d PDU B 1
F9A F 0.3377(13) 0.2055(6) 0.1491(6) 0.103(2) Uani 0.475(8) 1 d PDU B 1
F10A F 0.3038(13) -0.0730(6) 0.1456(6) 0.103(2) Uani 0.475(8) 1 d PDU B 1
F11A F 0.2496(13) 0.0888(13) 0.1993(5) 0.104(2) Uani 0.475(8) 1 d PDU B 1
F12A F 0.3918(13) 0.0436(13) 0.0954(5) 0.103(2) Uani 0.475(8) 1 d PDU B 1
F7B F 0.2709(13) 0.0162(11) 0.0796(3) 0.105(2) Uani 0.525(8) 1 d PDU B 2
F8B F 0.3688(13) 0.1162(11) 0.2151(3) 0.103(2) Uani 0.525(8) 1 d PDU B 2
F9B F 0.3269(12) 0.1988(7) 0.1371(6) 0.104(2) Uani 0.525(8) 1 d PDU B 2
F10B F 0.3135(12) -0.0663(7) 0.1576(6) 0.102(2) Uani 0.525(8) 1 d PDU B 2
F11B F 0.1843(7) 0.0721(12) 0.1565(6) 0.103(2) Uani 0.525(8) 1 d PDU B 2
F12B F 0.4559(7) 0.0605(12) 0.1383(6) 0.103(2) Uani 0.525(8) 1 d PDU B 2

loop_
_atom_site_aniso_label
_atom_site_aniso_U_11
_atom_site_aniso_U_22
_atom_site_aniso_U_33
_atom_site_aniso_U_23
_atom_site_aniso_U_13
_atom_site_aniso_U_12
Ag1 0.0439(4) 0.0271(3) 0.0176(3) 0.0055(2) 0.0083(3) 0.0172(3)
Ag2 0.0351(4) 0.0263(3) 0.0305(4) -0.0056(3) -0.0029(3) 0.0066(3)
S1 0.0308(12) 0.0341(12) 0.0308(12) 0.0069(9) -0.0071(9) 0.0077(10)
S2 0.0406(14) 0.0435(14) 0.0285(11) 0.0000(10) 0.0127(10) 0.0174(11)
S3 0.0311(13) 0.0634(18) 0.0319(13) -0.0019(12) -0.0034(10) 0.0175(12)
S4 0.0379(14) 0.0719(19) 0.0247(11) 0.0047(12) 0.0105(10) 0.0275(14)
N1 0.025(3) 0.019(3) 0.023(3) -0.001(3) 0.005(3) 0.008(3)
N2 0.028(4) 0.019(3) 0.017(3) 0.003(3) 0.003(3) 0.000(3)
N3 0.029(4) 0.026(4) 0.021(3) 0.006(3) 0.004(3) 0.012(3)
N4 0.029(4) 0.021(4) 0.039(4) 0.003(3) 0.004(3) 0.006(3)
N5 0.040(4) 0.017(3) 0.020(3) 0.007(3) 0.005(3) 0.008(3)
N6 0.040(4) 0.017(3) 0.023(3) 0.003(3) 0.001(3) 0.012(3)
N7 0.030(4) 0.027(4) 0.020(3) 0.002(3) 0.007(3) 0.013(3)
N8 0.032(4) 0.017(3) 0.021(3) 0.003(3) 0.006(3) 0.006(3)
C1 0.025(4) 0.013(3) 0.019(4) 0.005(3) 0.008(3) 0.006(3)
C2 0.017(3) 0.018(3) 0.016(3) 0.000(3) 0.003(3) 0.005(3)
C3 0.021(4) 0.017(3) 0.017(3) 0.000(3) 0.000(3) 0.008(3)
C4 0.024(4) 0.024(4) 0.020(4) -0.001(3) 0.007(3) 0.006(3)
C5 0.025(4) 0.017(3) 0.012(3) 0.002(3) 0.005(3) 0.005(3)
C6 0.024(4) 0.019(4) 0.021(4) 0.002(3) 0.005(3) 0.008(3)
C7 0.027(4) 0.020(4) 0.023(4) 0.002(3) 0.007(3) 0.009(3)
C8 0.036(5) 0.031(4) 0.019(4) 0.002(3) 0.010(4) 0.019(4)
C9 0.024(4) 0.025(4) 0.018(4) 0.003(3) 0.004(3) 0.008(3)
C10 0.035(5) 0.035(5) 0.021(4) 0.007(4) 0.001(4) 0.016(4)
C11 0.024(4) 0.029(4) 0.023(4) 0.007(3) 0.000(3) 0.008(3)
C12 0.025(4) 0.020(4) 0.024(4) 0.005(3) 0.004(3) 0.006(3)
C13 0.022(4) 0.019(4) 0.018(4) 0.005(3) 0.005(3) 0.005(3)
C14 0.028(4) 0.017(3) 0.015(3) 0.005(3) 0.003(3) 0.002(3)
C15 0.024(4) 0.026(4) 0.012(3) 0.007(3) 0.003(3) 0.006(3)
C16 0.032(5) 0.037(5) 0.051(6) 0.020(5) 0.004(4) 0.018(4)
C17 0.034(5) 0.031(5) 0.033(5) 0.013(4) 0.012(4) 0.017(4)
C18 0.024(4) 0.023(4) 0.021(4) -0.003(3) 0.004(3) 0.005(3)
C19 0.033(5) 0.028(5) 0.051(6) -0.002(4) 0.011(5) 0.011(4)
C20 0.035(5) 0.020(4) 0.042(5) 0.005(4) 0.004(4) 0.012(4)
C21 0.038(5) 0.031(5) 0.020(4) -0.003(3) 0.008(4) 0.010(4)
C22 0.156(17) 0.083(10) 0.043(7) 0.029(7) 0.052(9) 0.096(12)
C23 0.043(7) 0.055(8) 0.116(13) -0.022(8) 0.040(8) -0.008(6)
C24 0.038(6) 0.061(7) 0.040(6) -0.022(5) 0.003(5) 0.009(5)
C25 0.027(4) 0.039(5) 0.026(4) 0.010(4) 0.002(4) 0.013(4)
C26A 0.030(5) 0.036(7) 0.039(6) 0.020(5) 0.003(5) 0.006(6)
C27A 0.045(7) 0.056(7) 0.052(7) 0.022(6) 0.011(5) 0.008(6)
C28A 0.047(7) 0.057(7) 0.052(7) 0.016(6) 0.001(5) 0.020(6)
C26B 0.031(6) 0.035(7) 0.040(6) 0.018(6) 0.002(5) 0.007(6)
C27B 0.046(7) 0.057(8) 0.053(8) 0.021(6) 0.013(6) 0.007(6)
C28B 0.047(8) 0.056(7) 0.053(7) 0.015(6) 0.000(6) 0.019(6)
C29 0.033(5) 0.021(4) 0.020(4) 0.004(3) 0.002(3) 0.006(3)
C30 0.033(5) 0.019(4) 0.027(4) 0.003(3) 0.006(4) 0.004(3)
C31 0.031(4) 0.022(4) 0.022(4) 0.003(3) 0.007(3) 0.005(3)
C32 0.029(4) 0.017(4) 0.024(4) 0.004(3) 0.006(3) 0.007(3)
C33 0.021(4) 0.026(4) 0.022(4) 0.004(3) 0.004(3) 0.005(3)
C34 0.031(5) 0.032(5) 0.023(4) 0.002(3) 0.002(4) 0.013(4)
C35 0.028(4) 0.035(5) 0.022(4) 0.010(4) -0.001(3) 0.008(4)
C36 0.030(5) 0.039(5) 0.022(4) 0.004(4) -0.001(4) 0.010(4)
C37 0.024(4) 0.028(4) 0.024(4) 0.003(3) 0.000(3) 0.004(3)
C38 0.036(5) 0.037(5) 0.019(4) -0.001(4) 0.003(4) 0.007(4)
C39 0.031(5) 0.030(4) 0.020(4) -0.004(3) 0.005(3) 0.008(4)
C40 0.030(4) 0.028(4) 0.022(4) 0.001(3) 0.002(3) 0.005(4)
C41 0.026(4) 0.026(4) 0.016(4) 0.001(3) 0.005(3) 0.000(3)
C42 0.029(4) 0.029(4) 0.016(4) 0.002(3) 0.005(3) 0.002(3)
C43 0.030(4) 0.022(4) 0.023(4) 0.002(3) 0.005(3) 0.004(3)
C44 0.035(5) 0.053(6) 0.032(5) 0.010(4) 0.014(4) 0.021(5)
C45 0.041(5) 0.026(4) 0.036(5) 0.007(4) 0.016(4) 0.016(4)
C46 0.022(4) 0.022(4) 0.020(4) 0.001(3) 0.003(3) 0.001(3)
C47 0.033(5) 0.055(7) 0.028(5) -0.002(4) 0.003(4) 0.018(5)
C48 0.027(4) 0.028(4) 0.027(4) 0.002(3) 0.001(3) 0.007(4)
C49 0.035(5) 0.050(6) 0.031(5) 0.016(4) 0.002(4) 0.019(5)
C50 0.129(15) 0.073(10) 0.041(7) 0.001(7) -0.021(8) 0.069(10)
C51 0.047(7) 0.073(9) 0.060(8) 0.010(7) -0.015(6) 0.021(7)
C52 0.071(10) 0.091(12) 0.101(12) 0.074(11) 0.031(9) 0.036(9)
C53 0.046(6) 0.036(5) 0.031(5) -0.006(4) 0.010(4) 0.013(5)
C54 0.065(10) 0.052(8) 0.114(14) -0.034(9) 0.004(9) 0.018(7)
C55 0.080(11) 0.103(13) 0.062(9) 0.017(9) 0.042(8) 0.045(10)
C56 0.148(17) 0.091(12) 0.040(7) 0.000(7) 0.022(9) 0.088(12)
O1 0.156(15) 0.097(11) 0.094(10) -0.013(8) 0.016(10) -0.033(10)
C57 0.095(15) 0.098(15) 0.112(17) 0.020(13) 0.029(13) 0.029(12)
C58 0.104(12) 0.036(6) 0.028(5) 0.003(5) -0.007(7) 0.014(7)
C59 0.068(9) 0.042(6) 0.061(8) 0.013(6) 0.030(7) 0.023(6)
P1 0.0373(14) 0.0379(13) 0.0329(13) 0.0093(11) 0.0089(11) 0.0151(11)
F1 0.065(5) 0.033(4) 0.102(6) 0.032(4) -0.001(5) 0.009(3)
F2 0.054(5) 0.038(4) 0.102(7) 0.014(4) 0.009(4) 0.007(3)
F3 0.090(7) 0.103(7) 0.040(4) 0.017(4) 0.010(4) 0.010(5)
F4 0.045(4) 0.069(5) 0.029(3) 0.012(3) 0.006(3) 0.016(3)
F5 0.043(4) 0.048(4) 0.066(5) 0.008(3) 0.032(3) 0.004(3)
F6 0.033(3) 0.072(5) 0.064(5) 0.034(4) 0.002(3) 0.010(3)
P2 0.061(2) 0.0503(17) 0.0338(14) 0.0143(13) 0.0093(13) 0.0217(15)
F7A 0.098(5) 0.089(4) 0.141(6) 0.036(4) 0.045(5) 0.037(4)
F8A 0.099(5) 0.088(4) 0.142(6) 0.036(4) 0.044(5) 0.037(4)
F9A 0.099(4) 0.088(4) 0.142(6) 0.037(4) 0.045(4) 0.038(4)
F10A 0.097(4) 0.087(4) 0.141(6) 0.036(4) 0.046(4) 0.037(4)
F11A 0.100(5) 0.088(4) 0.141(6) 0.035(4) 0.046(5) 0.037(4)
F12A 0.098(5) 0.089(4) 0.140(6) 0.035(4) 0.047(5) 0.037(4)
F7B 0.100(5) 0.090(4) 0.142(6) 0.035(4) 0.044(5) 0.038(4)
F8B 0.097(5) 0.089(4) 0.141(6) 0.035(4) 0.046(5) 0.038(4)
F9B 0.099(4) 0.088(4) 0.142(6) 0.037(4) 0.046(4) 0.038(4)
F10B 0.097(4) 0.087(4) 0.141(6) 0.036(4) 0.046(4) 0.038(4)
F11B 0.097(5) 0.088(4) 0.142(6) 0.036(4) 0.045(5) 0.038(4)
F12B 0.097(5) 0.089(4) 0.142(6) 0.036(4) 0.047(5) 0.038(4)

loop_
_atom_type_symbol
_atom_type_description
_atom_type_number_in_cell
_atom_type_scat_dispersion_real
_atom_type_scat_dispersion_imag
_atom_type_scat_source
C C 118 0.0033 0.0016
; International Tables for Crystallography (1992). 
Vol. C, Tables 4.2.6.8 and 6.1.1.4
;
H H 116 0.0000 0.0000
; International Tables for Crystallography (1992). 
Vol. C, Tables 4.2.6.8 and 6.1.1.4
;
Ag Ag 4 -0.8971 1.1015
; International Tables for Crystallography (1992). 
Vol. C, Tables 4.2.6.8 and 6.1.1.4
;
F F 24 0.0171 0.0103
; International Tables for Crystallography (1992). 
Vol. C, Tables 4.2.6.8 and 6.1.1.4
;
N N 16 0.0061 0.0033
; International Tables for Crystallography (1992). 
Vol. C, Tables 4.2.6.8 and 6.1.1.4
;
O O 2 0.0106 0.0060
; International Tables for Crystallography (1992). 
Vol. C, Tables 4.2.6.8 and 6.1.1.4
;
P P 4 0.1023 0.0942
; International Tables for Crystallography (1992). 
Vol. C, Tables 4.2.6.8 and 6.1.1.4
;
S S 8 0.1246 0.1234
; International Tables for Crystallography (1992). 
Vol. C, Tables 4.2.6.8 and 6.1.1.4
;

loop_
_geom_angle_atom_site_label_1
_geom_angle_atom_site_label_2
_geom_angle_atom_site_label_3
_geom_angle
_geom_angle_site_symmetry_1
_geom_angle_site_symmetry_3
N1 Ag1 N8 158.7(3) . .
N1 Ag1 N5 120.6(2) . .
N8 Ag1 N5 70.7(3) . .
N1 Ag1 N4 87.1(3) . 2_556
N8 Ag1 N4 111.2(3) . 2_556
N5 Ag1 N4 94.0(3) . 2_556
N1 Ag1 S2 69.49(18) . .
N8 Ag1 S2 90.18(19) . .
N5 Ag1 S2 138.8(2) . .
N4 Ag1 S2 127.2(2) 2_556 .
N3 Ag2 N7 142.2(3) 2_566 .
N3 Ag2 N6 131.0(3) 2_566 .
N7 Ag2 N6 70.5(3) . .
N3 Ag2 N2 79.3(2) 2_566 .
N7 Ag2 N2 133.2(3) . .
N6 Ag2 N2 99.5(2) . .
N3 Ag2 S1 112.72(19) 2_566 .
N7 Ag2 S1 78.91(19) . .
N6 Ag2 S1 108.6(2) . .
N2 Ag2 S1 60.68(16) . .
C16 S1 C15 89.6(5) . .
C19 S2 C18 89.9(5) . .
C44 S3 C43 89.8(5) . .
C46 S4 C47 90.7(4) . .
N2 N1 C4 121.3(7) . .
N2 N1 Ag1 112.1(5) . .
C4 N1 Ag1 126.0(5) . .
C1 N2 N1 119.1(7) . .
C15 N3 C17 109.5(8) . .
C15 N3 Ag2 123.1(6) . 2_566
C17 N3 Ag2 125.1(6) . 2_566
C18 N4 C20 109.8(8) . .
C18 N4 Ag1 110.8(6) . 2_556
C20 N4 Ag1 118.6(6) . 2_556
N6 N5 C32 121.8(7) . .
N6 N5 Ag1 117.2(5) . .
C32 N5 Ag1 118.0(5) . .
N5 N6 C29 121.3(7) . .
N5 N6 Ag2 117.6(6) . .
C29 N6 Ag2 113.6(5) . .
C43 N7 C45 110.6(8) . .
C43 N7 Ag2 115.9(6) . .
C45 N7 Ag2 131.7(6) . .
C46 N8 C48 111.8(7) . .
C46 N8 Ag1 116.9(5) . .
C48 N8 Ag1 128.5(6) . .
N2 C1 C2 123.6(7) . .
N2 C1 C15 113.4(7) . .
C2 C1 C15 123.0(7) . .
C1 C2 C3 116.9(7) . .
C1 C2 C5 135.2(7) . .
C3 C2 C5 107.9(7) . .
C4 C3 C2 117.2(7) . .
C4 C3 C13 134.4(7) . .
C2 C3 C13 108.3(6) . .
N1 C4 C3 121.3(7) . .
N1 C4 C18 115.6(7) . .
C3 C4 C18 123.1(7) . .
C6 C5 C14 118.6(7) . .
C6 C5 C2 136.1(7) . .
C14 C5 C2 105.2(6) . .
C5 C6 C7 119.2(7) . .
C5 C6 H6 120.4 . .
C7 C6 H6 120.4 . .
C8 C7 C6 120.7(7) . .
C8 C7 C21 121.0(7) . .
C6 C7 C21 118.2(7) . .
C7 C8 C9 120.7(8) . .
C7 C8 H8 119.7 . .
C9 C8 H8 119.7 . .
C14 C9 C10 117.6(8) . .
C14 C9 C8 116.9(8) . .
C10 C9 C8 125.6(8) . .
C11 C10 C9 120.4(8) . .
C11 C10 H10 119.8 . .
C9 C10 H10 119.8 . .
C10 C11 C12 120.1(8) . .
C10 C11 C25 120.6(7) . .
C12 C11 C25 119.3(7) . .
C13 C12 C11 119.8(8) . .
C13 C12 H12 120.1 . .
C11 C12 H12 120.1 . .
C12 C13 C14 118.9(7) . .
C12 C13 C3 135.7(7) . .
C14 C13 C3 105.3(7) . .
C9 C14 C13 123.3(8) . .
C9 C14 C5 123.8(7) . .
C13 C14 C5 113.0(7) . .
N3 C15 C1 123.8(7) . .
N3 C15 S1 114.8(6) . .
C1 C15 S1 121.4(6) . .
C17 C16 S1 110.6(7) . .
C17 C16 H16 124.7 . .
S1 C16 H16 124.7 . .
C16 C17 N3 115.6(8) . .
C16 C17 H17 122.2 . .
N3 C17 H17 122.2 . .
N4 C18 C4 120.9(8) . .
N4 C18 S2 114.6(6) . .
C4 C18 S2 124.4(7) . .
C20 C19 S2 110.8(7) . .
C20 C19 H19 124.6 . .
S2 C19 H19 124.6 . .
C19 C20 N4 114.8(9) . .
C19 C20 H20 122.6 . .
N4 C20 H20 122.6 . .
C23 C21 C22 110.6(13) . .
C23 C21 C24 108.1(10) . .
C22 C21 C24 106.6(10) . .
C23 C21 C7 108.9(8) . .
C22 C21 C7 111.0(8) . .
C24 C21 C7 111.5(8) . .
C21 C22 H22A 109.5 . .
C21 C22 H22B 109.5 . .
H22A C22 H22B 109.5 . .
C21 C22 H22C 109.5 . .
H22A C22 H22C 109.5 . .
H22B C22 H22C 109.5 . .
C21 C23 H23A 109.5 . .
C21 C23 H23B 109.5 . .
H23A C23 H23B 109.5 . .
C21 C23 H23C 109.5 . .
H23A C23 H23C 109.5 . .
H23B C23 H23C 109.5 . .
C21 C24 H24A 109.5 . .
C21 C24 H24B 109.5 . .
H24A C24 H24B 109.5 . .
C21 C24 H24C 109.5 . .
H24A C24 H24C 109.5 . .
H24B C24 H24C 109.5 . .
C26A C25 C28A 109.5(5) . .
C27B C25 C26B 109.5(5) . .
C27B C25 C28B 109.5(6) . .
C26B C25 C28B 109.1(5) . .
C26A C25 C27A 109.2(5) . .
C28A C25 C27A 109.0(5) . .
C27B C25 C11 112.3(12) . .
C26A C25 C11 112.8(9) . .
C28A C25 C11 112.0(9) . .
C26B C25 C11 110.1(11) . .
C28B C25 C11 106.3(11) . .
C27A C25 C11 104.1(10) . .
C25 C26A H26A 109.5 . .
C25 C26A H26B 109.5 . .
C25 C26A H26C 109.5 . .
C25 C27A H27A 109.5 . .
C25 C27A H27B 109.5 . .
C25 C27A H27C 109.5 . .
C25 C28A H28A 109.5 . .
C25 C28A H28B 109.5 . .
C25 C28A H28C 109.5 . .
C25 C26B H26D 109.5 . .
C25 C26B H26E 109.5 . .
H26D C26B H26E 109.5 . .
C25 C26B H26F 109.5 . .
H26D C26B H26F 109.5 . .
H26E C26B H26F 109.5 . .
C25 C27B H27D 109.5 . .
C25 C27B H27E 109.5 . .
H27D C27B H27E 109.5 . .
C25 C27B H27F 109.5 . .
H27D C27B H27F 109.5 . .
H27E C27B H27F 109.5 . .
C25 C28B H28D 109.5 . .
C25 C28B H28E 109.5 . .
H28D C28B H28E 109.5 . .
C25 C28B H28F 109.5 . .
H28D C28B H28F 109.5 . .
H28E C28B H28F 109.5 . .
N6 C29 C30 120.7(8) . .
N6 C29 C43 111.1(7) . .
C30 C29 C43 128.2(8) . .
C29 C30 C31 117.7(8) . .
C29 C30 C33 134.0(8) . .
C31 C30 C33 108.3(7) . .
C32 C31 C30 117.6(8) . .
C32 C31 C41 134.6(8) . .
C30 C31 C41 107.8(7) . .
N5 C32 C31 120.4(7) . .
N5 C32 C46 110.7(7) . .
C31 C32 C46 129.0(7) . .
C34 C33 C42 118.4(8) . .
C34 C33 C30 136.0(8) . .
C42 C33 C30 105.5(7) . .
C33 C34 C35 120.5(8) . .
C33 C34 H34 119.7 . .
C35 C34 H34 119.7 . .
C36 C35 C34 119.5(8) . .
C36 C35 C49 118.4(8) . .
C34 C35 C49 122.1(8) . .
C35 C36 C37 121.6(8) . .
C35 C36 H36 119.2 . .
C37 C36 H36 119.2 . .
C42 C37 C38 116.4(8) . .
C42 C37 C36 116.9(8) . .
C38 C37 C36 126.7(8) . .
C39 C38 C37 121.6(8) . .
C39 C38 H38 119.2 . .
C37 C38 H38 119.2 . .
C38 C39 C40 119.6(8) . .
C38 C39 C53 119.5(8) . .
C40 C39 C53 120.9(8) . .
C41 C40 C39 121.0(8) . .
C41 C40 H40 119.5 . .
C39 C40 H40 119.5 . .
C40 C41 C42 117.1(8) . .
C40 C41 C31 137.3(8) . .
C42 C41 C31 105.5(7) . .
C37 C42 C41 124.2(8) . .
C37 C42 C33 123.0(8) . .
C41 C42 C33 112.8(7) . .
N7 C43 C29 120.4(8) . .
N7 C43 S3 113.7(7) . .
C29 C43 S3 125.4(7) . .
C45 C44 S3 110.4(7) . .
C45 C44 H44 124.8 . .
S3 C44 H44 124.8 . .
C44 C45 N7 115.4(9) . .
C44 C45 H45 122.3 . .
N7 C45 H45 122.3 . .
N8 C46 C32 120.8(7) . .
N8 C46 S4 112.5(6) . .
C32 C46 S4 126.3(6) . .
C48 C47 S4 108.8(8) . .
C48 C47 H47 125.6 . .
S4 C47 H47 125.6 . .
C47 C48 N8 116.1(9) . .
C47 C48 H48 121.9 . .
N8 C48 H48 121.9 . .
C50 C49 C52 111.9(13) . .
C50 C49 C35 111.9(9) . .
C52 C49 C35 110.1(9) . .
C50 C49 C51 107.4(11) . .
C52 C49 C51 106.9(11) . .
C35 C49 C51 108.5(9) . .
C49 C50 H50A 109.5 . .
C49 C50 H50B 109.5 . .
H50A C50 H50B 109.5 . .
C49 C50 H50C 109.5 . .
H50A C50 H50C 109.5 . .
H50B C50 H50C 109.5 . .
C49 C51 H51A 109.5 . .
C49 C51 H51B 109.5 . .
H51A C51 H51B 109.5 . .
C49 C51 H51C 109.5 . .
H51A C51 H51C 109.5 . .
H51B C51 H51C 109.5 . .
C49 C52 H52A 109.5 . .
C49 C52 H52B 109.5 . .
H52A C52 H52B 109.5 . .
C49 C52 H52C 109.5 . .
H52A C52 H52C 109.5 . .
H52B C52 H52C 109.5 . .
C56 C53 C54 112.3(13) . .
C56 C53 C39 113.3(9) . .
C54 C53 C39 111.4(9) . .
C56 C53 C55 105.2(12) . .
C54 C53 C55 106.3(12) . .
C39 C53 C55 107.7(10) . .
C53 C54 H54A 109.5 . .
C53 C54 H54B 109.5 . .
H54A C54 H54B 109.5 . .
C53 C54 H54C 109.5 . .
H54A C54 H54C 109.5 . .
H54B C54 H54C 109.5 . .
C53 C55 H55A 109.5 . .
C53 C55 H55B 109.5 . .
H55A C55 H55B 109.5 . .
C53 C55 H55C 109.5 . .
H55A C55 H55C 109.5 . .
H55B C55 H55C 109.5 . .
C53 C56 H56A 109.5 . .
C53 C56 H56B 109.5 . .
H56A C56 H56B 109.5 . .
C53 C56 H56C 109.5 . .
H56A C56 H56C 109.5 . .
H56B C56 H56C 109.5 . .
C58 C57 H57A 109.5 . .
C58 C57 H57B 109.5 . .
H57A C57 H57B 109.5 . .
C58 C57 H57C 109.5 . .
H57A C57 H57C 109.5 . .
H57B C57 H57C 109.5 . .
O1 C58 C59 123.2(17) . .
O1 C58 C57 124(2) . .
C59 C58 C57 112.2(15) . .
C58 C59 H59A 109.5 . .
C58 C59 H59B 109.5 . .
H59A C59 H59B 109.5 . .
C58 C59 H59C 109.5 . .
H59A C59 H59C 109.5 . .
H59B C59 H59C 109.5 . .
F1 P1 F3 89.7(5) . .
F1 P1 F4 91.9(5) . .
F3 P1 F4 178.3(5) . .
F1 P1 F6 90.3(4) . .
F3 P1 F6 90.0(5) . .
F4 P1 F6 90.5(4) . .
F1 P1 F5 91.7(4) . .
F3 P1 F5 89.8(5) . .
F4 P1 F5 89.6(4) . .
F6 P1 F5 178.0(4) . .
F1 P1 F2 178.2(5) . .
F3 P1 F2 88.5(5) . .
F4 P1 F2 89.8(5) . .
F6 P1 F2 89.4(4) . .
F5 P1 F2 88.7(4) . .
F12B P2 F7B 90.3(2) . .
F7A P2 F11A 90.1(2) . .
F12B P2 F9B 90.1(2) . .
F7B P2 F9B 90.1(2) . .
F7A P2 F10A 90.1(2) . .
F11A P2 F10A 90.1(2) . .
F7A P2 F9A 90.1(2) . .
F11A P2 F9A 90.0(2) . .
F10A P2 F9A 179.7(3) . .
F12B P2 F10B 90.1(2) . .
F7B P2 F10B 90.0(2) . .
F9B P2 F10B 179.8(3) . .
F12B P2 F8B 90.2(2) . .
F7B P2 F8B 179.6(3) . .
F9B P2 F8B 90.0(2) . .
F10B P2 F8B 89.9(2) . .
F7A P2 F12A 90.1(2) . .
F11A P2 F12A 179.8(3) . .
F10A P2 F12A 89.9(2) . .
F9A P2 F12A 90.0(2) . .
F7A P2 F8A 179.8(3) . .
F11A P2 F8A 90.0(2) . .
F10A P2 F8A 89.9(2) . .
F9A P2 F8A 89.8(2) . .
F12A P2 F8A 89.7(2) . .
F12B P2 F11B 179.8(3) . .
F7B P2 F11B 89.9(2) . .
F9B P2 F11B 89.9(2) . .
F10B P2 F11B 89.9(2) . .
F8B P2 F11B 89.7(2) . .

loop_
_geom_bond_atom_site_label_1
_geom_bond_atom_site_label_2
_geom_bond_distance
_geom_bond_site_symmetry_2
Ag1 N1 2.247(7) .
Ag1 N8 2.258(7) .
Ag1 N5 2.348(7) .
Ag1 N4 2.506(8) 2_556
Ag1 S2 3.161(3) .
Ag2 N3 2.208(8) 2_566
Ag2 N7 2.285(7) .
Ag2 N6 2.371(7) .
Ag2 N2 2.720(7) .
Ag2 S1 3.292(3) .
S1 C16 1.709(10) .
S1 C15 1.710(8) .
S2 C19 1.700(11) .
S2 C18 1.715(9) .
S3 C44 1.703(11) .
S3 C43 1.717(9) .
S4 C46 1.716(9) .
S4 C47 1.719(11) .
N1 N2 1.346(10) .
N1 C4 1.356(11) .
N2 C1 1.337(10) .
N3 C15 1.320(11) .
N3 C17 1.390(11) .
N4 C18 1.319(12) .
N4 C20 1.399(11) .
N5 N6 1.330(10) .
N5 C32 1.340(10) .
N6 C29 1.348(11) .
N7 C43 1.314(11) .
N7 C45 1.377(11) .
N8 C46 1.322(11) .
N8 C48 1.359(11) .
C1 C2 1.392(11) .
C1 C15 1.487(11) .
C2 C3 1.427(10) .
C2 C5 1.465(10) .
C3 C4 1.402(10) .
C3 C13 1.460(10) .
C4 C18 1.463(11) .
C5 C6 1.393(10) .
C5 C14 1.405(11) .
C6 C7 1.427(11) .
C6 H6 0.9500 .
C7 C8 1.387(12) .
C7 C21 1.546(11) .
C8 C9 1.429(11) .
C8 H8 0.9500 .
C9 C14 1.387(11) .
C9 C10 1.417(11) .
C10 C11 1.396(12) .
C10 H10 0.9500 .
C11 C12 1.429(12) .
C11 C25 1.563(12) .
C12 C13 1.378(11) .
C12 H12 0.9500 .
C13 C14 1.401(11) .
C16 C17 1.338(15) .
C16 H16 0.9500 .
C17 H17 0.9500 .
C19 C20 1.351(15) .
C19 H19 0.9500 .
C20 H20 0.9500 .
C21 C23 1.501(16) .
C21 C22 1.527(15) .
C21 C24 1.530(13) .
C22 H22A 0.9800 .
C22 H22B 0.9800 .
C22 H22C 0.9800 .
C23 H23A 0.9800 .
C23 H23B 0.9800 .
C23 H23C 0.9800 .
C24 H24A 0.9800 .
C24 H24B 0.9800 .
C24 H24C 0.9800 .
C25 C27B 1.522(9) .
C25 C26A 1.523(9) .
C25 C28A 1.525(9) .
C25 C26B 1.526(9) .
C25 C28B 1.526(9) .
C25 C27A 1.528(9) .
C26A H26A 0.9800 .
C26A H26B 0.9800 .
C26A H26C 0.9800 .
C27A H27A 0.9800 .
C27A H27B 0.9800 .
C27A H27C 0.9800 .
C28A H28A 0.9800 .
C28A H28B 0.9800 .
C28A H28C 0.9800 .
C26B H26D 0.9800 .
C26B H26E 0.9800 .
C26B H26F 0.9800 .
C27B H27D 0.9800 .
C27B H27E 0.9800 .
C27B H27F 0.9800 .
C28B H28D 0.9800 .
C28B H28E 0.9800 .
C28B H28F 0.9800 .
C29 C30 1.391(12) .
C29 C43 1.477(12) .
C30 C31 1.439(12) .
C30 C33 1.467(12) .
C31 C32 1.403(12) .
C31 C41 1.478(11) .
C32 C46 1.482(11) .
C33 C34 1.386(12) .
C33 C42 1.415(12) .
C34 C35 1.407(12) .
C34 H34 0.9500 .
C35 C36 1.398(13) .
C35 C49 1.529(12) .
C36 C37 1.415(12) .
C36 H36 0.9500 .
C37 C42 1.389(12) .
C37 C38 1.406(13) .
C38 C39 1.389(13) .
C38 H38 0.9500 .
C39 C40 1.410(12) .
C39 C53 1.538(12) .
C40 C41 1.384(12) .
C40 H40 0.9500 .
C41 C42 1.407(12) .
C44 C45 1.339(15) .
C44 H44 0.9500 .
C45 H45 0.9500 .
C47 C48 1.349(13) .
C47 H47 0.9500 .
C48 H48 0.9500 .
C49 C50 1.517(17) .
C49 C52 1.522(17) .
C49 C51 1.552(17) .
C50 H50A 0.9800 .
C50 H50B 0.9800 .
C50 H50C 0.9800 .
C51 H51A 0.9800 .
C51 H51B 0.9800 .
C51 H51C 0.9800 .
C52 H52A 0.9800 .
C52 H52B 0.9800 .
C52 H52C 0.9800 .
C53 C56 1.481(17) .
C53 C54 1.496(18) .
C53 C55 1.559(18) .
C54 H54A 0.9800 .
C54 H54B 0.9800 .
C54 H54C 0.9800 .
C55 H55A 0.9800 .
C55 H55B 0.9800 .
C55 H55C 0.9800 .
C56 H56A 0.9800 .
C56 H56B 0.9800 .
C56 H56C 0.9800 .
O1 C58 1.163(18) .
C57 C58 1.39(2) .
C57 H57A 0.9800 .
C57 H57B 0.9800 .
C57 H57C 0.9800 .
C58 C59 1.25(2) .
C59 H59A 0.9800 .
C59 H59B 0.9800 .
C59 H59C 0.9800 .
P1 F1 1.573(7) .
P1 F3 1.584(8) .
P1 F4 1.589(6) .
P1 F6 1.605(7) .
P1 F5 1.606(7) .
P1 F2 1.608(8) .
P2 F12B 1.594(6) .
P2 F7A 1.594(6) .
P2 F7B 1.595(6) .
P2 F11A 1.595(6) .
P2 F9B 1.596(6) .
P2 F10A 1.596(6) .
P2 F9A 1.597(6) .
P2 F10B 1.597(6) .
P2 F8B 1.598(6) .
P2 F12A 1.598(6) .
P2 F8A 1.599(6) .
P2 F11B 1.600(6) .

loop_
_geom_torsion_atom_site_label_1
_geom_torsion_atom_site_label_2
_geom_torsion_atom_site_label_3
_geom_torsion_atom_site_label_4
_geom_torsion
_geom_torsion_site_symmetry_1
N8 Ag1 N1 N2 143.6(7) .
N5 Ag1 N1 N2 26.5(7) .
N4 Ag1 N1 N2 -66.4(6) 2_556
N8 Ag1 N1 C4 -45.0(12) .
N5 Ag1 N1 C4 -162.1(7) .
N4 Ag1 N1 C4 105.0(7) 2_556
C4 N1 N2 C1 -5.3(12) .
Ag1 N1 N2 C1 166.6(6) .
N1 Ag1 N5 N6 -29.0(7) .
N8 Ag1 N5 N6 171.0(7) .
N4 Ag1 N5 N6 59.9(6) 2_556
N1 Ag1 N5 C32 170.0(6) .
N8 Ag1 N5 C32 10.0(6) .
N4 Ag1 N5 C32 -101.0(7) 2_556
C32 N5 N6 C29 -3.8(13) .
Ag1 N5 N6 C29 -164.0(7) .
C32 N5 N6 Ag2 -151.7(7) .
Ag1 N5 N6 Ag2 48.1(8) .
N3 Ag2 N6 N5 29.7(8) 2_566
N7 Ag2 N6 N5 173.0(7) .
N3 Ag2 N6 C29 -120.7(7) 2_566
N7 Ag2 N6 C29 22.6(6) .
N3 Ag2 N7 C43 124.9(7) 2_566
N6 Ag2 N7 C43 -7.8(6) .
N3 Ag2 N7 C45 -71.9(10) 2_566
N6 Ag2 N7 C45 155.4(9) .
N1 Ag1 N8 C46 -124.8(8) .
N5 Ag1 N8 C46 0.9(6) .
N4 Ag1 N8 C46 87.6(7) 2_556
N1 Ag1 N8 C48 34.9(12) .
N5 Ag1 N8 C48 160.6(8) .
N4 Ag1 N8 C48 -112.7(8) 2_556
N1 N2 C1 C2 1.4(12) .
N1 N2 C1 C15 -179.1(7) .
N2 C1 C2 C3 5.4(12) .
C15 C1 C2 C3 -174.0(7) .
N2 C1 C2 C5 -176.9(9) .
C15 C1 C2 C5 3.7(15) .
C1 C2 C3 C4 -8.3(11) .
C5 C2 C3 C4 173.4(7) .
C1 C2 C3 C13 173.7(7) .
C5 C2 C3 C13 -4.6(9) .
N2 N1 C4 C3 2.0(13) .
Ag1 N1 C4 C3 -168.6(6) .
N2 N1 C4 C18 179.0(7) .
Ag1 N1 C4 C18 8.3(11) .
C2 C3 C4 N1 4.9(12) .
C13 C3 C4 N1 -177.8(9) .
C2 C3 C4 C18 -171.8(8) .
C13 C3 C4 C18 5.5(16) .
C1 C2 C5 C6 8.3(17) .
C3 C2 C5 C6 -173.8(9) .
C1 C2 C5 C14 -174.0(9) .
C3 C2 C5 C14 3.8(9) .
C14 C5 C6 C7 3.6(12) .
C2 C5 C6 C7 -179.1(9) .
C5 C6 C7 C8 -0.4(13) .
C5 C6 C7 C21 -177.6(8) .
C6 C7 C8 C9 -1.8(14) .
C21 C7 C8 C9 175.4(9) .
C7 C8 C9 C14 0.6(13) .
C7 C8 C9 C10 -179.8(9) .
C14 C9 C10 C11 1.1(14) .
C8 C9 C10 C11 -178.5(9) .
C9 C10 C11 C12 -2.6(15) .
C9 C10 C11 C25 174.6(8) .
C10 C11 C12 C13 1.5(14) .
C25 C11 C12 C13 -175.8(8) .
C11 C12 C13 C14 1.1(12) .
C11 C12 C13 C3 176.9(9) .
C4 C3 C13 C12 9.8(17) .
C2 C3 C13 C12 -172.7(9) .
C4 C3 C13 C14 -174.0(9) .
C2 C3 C13 C14 3.5(9) .
C10 C9 C14 C13 1.6(13) .
C8 C9 C14 C13 -178.8(8) .
C10 C9 C14 C5 -176.8(8) .
C8 C9 C14 C5 2.8(13) .
C12 C13 C14 C9 -2.7(13) .
C3 C13 C14 C9 -179.7(8) .
C12 C13 C14 C5 175.8(8) .
C3 C13 C14 C5 -1.1(10) .
C6 C5 C14 C9 -5.0(13) .
C2 C5 C14 C9 176.9(8) .
C6 C5 C14 C13 176.5(8) .
C2 C5 C14 C13 -1.6(9) .
C17 N3 C15 C1 -178.9(8) .
Ag2 N3 C15 C1 17.8(11) 2_566
C17 N3 C15 S1 2.2(9) .
Ag2 N3 C15 S1 -161.0(4) 2_566
N2 C1 C15 N3 -135.9(8) .
C2 C1 C15 N3 43.6(12) .
N2 C1 C15 S1 42.9(9) .
C2 C1 C15 S1 -137.6(7) .
C16 S1 C15 N3 -1.9(7) .
C16 S1 C15 C1 179.2(7) .
C15 S1 C16 C17 1.0(8) .
S1 C16 C17 N3 0.0(12) .
C15 N3 C17 C16 -1.4(12) .
Ag2 N3 C17 C16 161.4(7) 2_566
C20 N4 C18 C4 178.9(8) .
Ag1 N4 C18 C4 45.9(9) 2_556
C20 N4 C18 S2 0.7(10) .
Ag1 N4 C18 S2 -132.3(5) 2_556
N1 C4 C18 N4 -135.3(9) .
C3 C4 C18 N4 41.6(13) .
N1 C4 C18 S2 42.7(11) .
C3 C4 C18 S2 -140.4(8) .
C19 S2 C18 N4 -0.6(8) .
C19 S2 C18 C4 -178.7(8) .
C18 S2 C19 C20 0.4(8) .
S2 C19 C20 N4 0.0(12) .
C18 N4 C20 C19 -0.4(12) .
Ag1 N4 C20 C19 128.4(8) 2_556
C8 C7 C21 C23 -94.3(12) .
C6 C7 C21 C23 82.9(12) .
C8 C7 C21 C22 143.6(12) .
C6 C7 C21 C22 -39.2(14) .
C8 C7 C21 C24 24.9(13) .
C6 C7 C21 C24 -157.9(9) .
C10 C11 C25 C27B -100.7(14) .
C12 C11 C25 C27B 76.6(13) .
C10 C11 C25 C26A 45.3(12) .
C12 C11 C25 C26A -137.5(10) .
C10 C11 C25 C28A 169.3(11) .
C12 C11 C25 C28A -13.4(12) .
C10 C11 C25 C26B 21.6(14) .
C12 C11 C25 C26B -161.2(12) .
C10 C11 C25 C28B 139.7(13) .
C12 C11 C25 C28B -43.1(13) .
C10 C11 C25 C27A -73.0(12) .
C12 C11 C25 C27A 104.2(11) .
N5 N6 C29 C30 -0.5(14) .
Ag2 N6 C29 C30 148.6(7) .
N5 N6 C29 C43 178.4(8) .
Ag2 N6 C29 C43 -32.5(9) .
N6 C29 C30 C31 6.2(14) .
C43 C29 C30 C31 -172.5(9) .
N6 C29 C30 C33 -175.5(10) .
C43 C29 C30 C33 5.8(17) .
C29 C30 C31 C32 -7.7(13) .
C33 C30 C31 C32 173.6(8) .
C29 C30 C31 C41 175.4(8) .
C33 C30 C31 C41 -3.3(10) .
N6 N5 C32 C31 1.9(13) .
Ag1 N5 C32 C31 162.0(7) .
N6 N5 C32 C46 -177.7(8) .
Ag1 N5 C32 C46 -17.6(10) .
C30 C31 C32 N5 3.8(13) .
C41 C31 C32 N5 179.7(9) .
C30 C31 C32 C46 -176.7(9) .
C41 C31 C32 C46 -0.8(17) .
C29 C30 C33 C34 7.3(19) .
C31 C30 C33 C34 -174.3(10) .
C29 C30 C33 C42 -175.8(10) .
C31 C30 C33 C42 2.6(10) .
C42 C33 C34 C35 2.1(14) .
C30 C33 C34 C35 178.6(10) .
C33 C34 C35 C36 0.1(15) .
C33 C34 C35 C49 178.6(9) .
C34 C35 C36 C37 -1.2(15) .
C49 C35 C36 C37 -179.8(9) .
C35 C36 C37 C42 0.0(14) .
C35 C36 C37 C38 -179.0(10) .
C42 C37 C38 C39 1.0(14) .
C36 C37 C38 C39 -179.9(10) .
C37 C38 C39 C40 -1.8(15) .
C37 C38 C39 C53 178.6(9) .
C38 C39 C40 C41 0.1(15) .
C53 C39 C40 C41 179.6(9) .
C39 C40 C41 C42 2.2(13) .
C39 C40 C41 C31 179.5(10) .
C32 C31 C41 C40 9.1(19) .
C30 C31 C41 C40 -174.8(11) .
C32 C31 C41 C42 -173.4(10) .
C30 C31 C41 C42 2.7(10) .
C38 C37 C42 C41 1.5(14) .
C36 C37 C42 C41 -177.7(9) .
C38 C37 C42 C33 -178.6(9) .
C36 C37 C42 C33 2.2(14) .
C40 C41 C42 C37 -3.1(14) .
C31 C41 C42 C37 178.9(9) .
C40 C41 C42 C33 177.0(8) .
C31 C41 C42 C33 -1.1(10) .
C34 C33 C42 C37 -3.3(14) .
C30 C33 C42 C37 179.1(9) .
C34 C33 C42 C41 176.6(8) .
C30 C33 C42 C41 -0.9(10) .
C45 N7 C43 C29 -173.5(8) .
Ag2 N7 C43 C29 -6.9(11) .
C45 N7 C43 S3 -1.3(10) .
Ag2 N7 C43 S3 165.3(4) .
N6 C29 C43 N7 27.2(12) .
C30 C29 C43 N7 -154.0(10) .
N6 C29 C43 S3 -144.0(7) .
C30 C29 C43 S3 34.8(14) .
C44 S3 C43 N7 2.0(8) .
C44 S3 C43 C29 173.7(9) .
C43 S3 C44 C45 -2.1(9) .
S3 C44 C45 N7 1.8(12) .
C43 N7 C45 C44 -0.3(12) .
Ag2 N7 C45 C44 -164.1(7) .
C48 N8 C46 C32 -174.0(8) .
Ag1 N8 C46 C32 -11.0(10) .
C48 N8 C46 S4 -1.3(9) .
Ag1 N8 C46 S4 161.7(4) .
N5 C32 C46 N8 19.1(12) .
C31 C32 C46 N8 -160.4(9) .
N5 C32 C46 S4 -152.6(7) .
C31 C32 C46 S4 27.9(14) .
C47 S4 C46 N8 0.9(7) .
C47 S4 C46 C32 173.2(8) .
C46 S4 C47 C48 -0.3(9) .
S4 C47 C48 N8 -0.4(12) .
C46 N8 C48 C47 1.1(12) .
Ag1 N8 C48 C47 -159.4(7) .
C36 C35 C49 C50 178.5(12) .
C34 C35 C49 C50 0.0(16) .
C36 C35 C49 C52 -56.4(14) .
C34 C35 C49 C52 125.1(12) .
C36 C35 C49 C51 60.2(13) .
C34 C35 C49 C51 -118.3(11) .
C38 C39 C53 C56 176.6(13) .
C40 C39 C53 C56 -2.9(17) .
C38 C39 C53 C54 -55.6(15) .
C40 C39 C53 C54 124.9(13) .
C38 C39 C53 C55 60.6(13) .
C40 C39 C53 C55 -118.9(12) .
